data_4329297
loop_
_publ_author_name
'Dmitrii S. Bolotin'
'Nadezhda A. Bokach'
'Matti Haukka'
'Vadim Yu. Kukushkin'

_publ_section_title
;
 Amidoximes Provide Facile Platinum(II)-Mediated Oxime-Nitrile Coupling
;
_journal_name_full 'Inorganic Chemistry'
_journal_page_first 5950
_journal_page_last 5964
_journal_paper_doi 10.1021/ic3006019
_journal_volume 51
_journal_year 2012
_chemical_absolute_configuration unk
_chemical_formula_moiety '2(C21 H18 Cl2 N4 O Pt), 0.5(C H3 N O2)'
_chemical_formula_sum 'C42.5 H37.5 Cl4 N8.5 O3 Pt2'
_chemical_formula_weight 1247.29
_chemical_name_systematic
; 
 ? 
;
_space_group_IT_number 18
_symmetry_cell_setting orthorhombic
_symmetry_space_group_name_Hall 'P 2 2ab'
_symmetry_space_group_name_H-M 'P 21 21 2'
_atom_sites_solution_hydrogens geom
_atom_sites_solution_primary direct
_atom_sites_solution_secondary difmap
_audit_creation_method SHELXL-97
_cell_angle_alpha 90.00
_cell_angle_beta 90.00
_cell_angle_gamma 90.00
_cell_formula_units_Z 4
_cell_length_a 18.2754(9)
_cell_length_b 21.5067(10)
_cell_length_c 11.2998(6)
_cell_measurement_reflns_used 9997
_cell_measurement_temperature 100(2)
_cell_measurement_theta_max 33.49
_cell_measurement_theta_min 2.42
_cell_volume 4441.3(4)
_computing_cell_refinement 'SAINT (Bruker AXS, 2009)'
_computing_data_collection 'APEX2 (Bruker AXS, 2010)'
_computing_data_reduction 'SAINT (Bruker AXS, 2009)'
_computing_molecular_graphics 'Diamond v.3.2g (Brandenburg, 2011)'
_computing_publication_material 'SHELXL-97 (Sheldrick, 2008)'
_computing_structure_refinement 'SHELXL-97 (Sheldrick, 2008)'
_computing_structure_solution 'SHELXS-97 (Sheldrick, 2008)'
_diffrn_ambient_temperature 100(2)
_diffrn_detector_area_resol_mean 16
_diffrn_measured_fraction_theta_full 0.998
_diffrn_measured_fraction_theta_max 0.998
_diffrn_measurement_device '62mm x 62mm CCD camera on \k-goniostat'
_diffrn_measurement_device_type 'Bruker KAPPA APEX II DUO CCD'
_diffrn_measurement_method '\f scans and \w scans with \k offset'
_diffrn_radiation_monochromator 'curved graphite crystal'
_diffrn_radiation_source 'fine-focus sealed tube'
_diffrn_radiation_type MoK\a
_diffrn_radiation_wavelength 0.71073
_diffrn_reflns_av_R_equivalents 0.0245
_diffrn_reflns_av_sigmaI/netI 0.0436
_diffrn_reflns_limit_h_max 23
_diffrn_reflns_limit_h_min -20
_diffrn_reflns_limit_k_max 27
_diffrn_reflns_limit_k_min -27
_diffrn_reflns_limit_l_max 12
_diffrn_reflns_limit_l_min -14
_diffrn_reflns_number 26443
_diffrn_reflns_theta_full 27.50
_diffrn_reflns_theta_max 27.50
_diffrn_reflns_theta_min 1.89
_exptl_absorpt_coefficient_mu 6.583
_exptl_absorpt_correction_T_max 0.3128
_exptl_absorpt_correction_T_min 0.2272
_exptl_absorpt_correction_type multi-scan
_exptl_absorpt_process_details 'SADABS (Sheldrick, 2008)'
_exptl_crystal_colour colourless
_exptl_crystal_density_diffrn 1.865
_exptl_crystal_description block
_exptl_crystal_F_000 2400
_exptl_crystal_size_max 0.32
_exptl_crystal_size_mid 0.24
_exptl_crystal_size_min 0.23
_refine_diff_density_max 2.080
_refine_diff_density_min -0.719
_refine_diff_density_rms 0.126
_refine_ls_abs_structure_details 'Flack H D (1983), Acta Cryst. A39, 876-881'
_refine_ls_abs_structure_Flack -0.013(5)
_refine_ls_extinction_method none
_refine_ls_goodness_of_fit_ref 1.046
_refine_ls_hydrogen_treatment constr
_refine_ls_matrix_type full
_refine_ls_number_parameters 514
_refine_ls_number_reflns 10019
_refine_ls_number_restraints 36
_refine_ls_restrained_S_all 1.067
_refine_ls_R_factor_all 0.0291
_refine_ls_R_factor_gt 0.0243
_refine_ls_shift/su_max 0.002
_refine_ls_shift/su_mean 0.000
_refine_ls_structure_factor_coef Fsqd
_refine_ls_weighting_details 'calc w=1/[\s^2^(Fo^2^)+(0.0000P)^2^+4.7737P] where P=(Fo^2^+2Fc^2^)/3'
_refine_ls_weighting_scheme calc
_refine_ls_wR_factor_gt 0.0502
_refine_ls_wR_factor_ref 0.0520
_reflns_number_gt 9340
_reflns_number_total 10019
_reflns_threshold_expression >2sigma(I)
_cod_data_source_file ic3006019_si_002_04.cif
_cod_data_source_block 6d
_cod_original_formula_sum 'C42.50 H37.50 Cl4 N8.50 O3 Pt2'
_cod_database_code 4329297

loop_
_symmetry_equiv_pos_as_xyz
'x, y, z'
'-x, -y, z'
'x+1/2, -y+1/2, -z'
'-x+1/2, y+1/2, -z'

loop_
_atom_site_label
_atom_site_type_symbol
_atom_site_fract_x
_atom_site_fract_y
_atom_site_fract_z
_atom_site_U_iso_or_equiv
_atom_site_adp_type
_atom_site_occupancy
_atom_site_symmetry_multiplicity
_atom_site_calc_flag
_atom_site_refinement_flags
_atom_site_disorder_assembly
_atom_site_disorder_group
Pt1 Pt 0.842740(9) 0.810415(7) 0.775336(17) 0.01368(4) Uani 1 1 d . . .
Cl1 Cl 0.79207(7) 0.81935(5) 0.59114(11) 0.0218(2) Uani 1 1 d . . .
Cl2 Cl 0.95080(5) 0.85472(4) 0.71273(11) 0.0169(2) Uani 1 1 d . . .
O1 O 0.64783(18) 0.76705(14) 0.9573(3) 0.0205(8) Uani 1 1 d . . .
O2 O 0.9821(5) 0.4512(4) 0.1352(7) 0.141(4) Uani 1 1 d . . .
N1 N 0.8818(2) 0.80417(17) 0.9359(4) 0.0173(8) Uani 1 1 d . . .
N2 N 0.7491(2) 0.77316(16) 0.8362(4) 0.0150(8) Uani 1 1 d . . .
H2N H 0.7382 0.7347 0.8352 0.022 Uiso 1 1 d R . .
N3 N 0.6528(2) 0.70019(17) 0.9284(4) 0.0239(9) Uani 1 1 d . . .
N4 N 0.5701(2) 0.69623(18) 1.0881(4) 0.0242(9) Uani 1 1 d . . .
H4N H 0.5411 0.6699 1.1263 0.036 Uiso 1 1 d R . .
H4M H 0.5587 0.7361 1.0930 0.036 Uiso 1 1 d R . .
N5 N 1.0000 0.5000 0.0851(9) 0.082(4) Uani 1 2 d S . .
C1 C 0.9000(3) 0.8013(2) 1.0319(5) 0.0185(10) Uani 1 1 d . . .
C2 C 0.9243(3) 0.8028(2) 1.1530(4) 0.0210(10) Uani 1 1 d . . .
C3 C 0.8846(3) 0.8406(2) 1.2330(6) 0.0299(13) Uani 1 1 d . . .
H3 H 0.8423 0.8626 1.2079 0.036 Uiso 1 1 calc R . .
C4 C 0.9088(3) 0.8446(3) 1.3481(5) 0.0353(14) Uani 1 1 d . . .
H4 H 0.8834 0.8702 1.4029 0.042 Uiso 1 1 calc R . .
C5 C 0.9691(3) 0.8121(3) 1.3843(5) 0.0342(13) Uani 1 1 d . . .
H5 H 0.9849 0.8151 1.4642 0.041 Uiso 1 1 calc R . .
C6 C 1.0072(3) 0.7752(2) 1.3061(5) 0.0348(14) Uani 1 1 d . . .
H6 H 1.0493 0.7533 1.3325 0.042 Uiso 1 1 calc R . .
C7 C 0.9849(3) 0.7698(2) 1.1896(5) 0.0265(12) Uani 1 1 d . . .
H7 H 1.0108 0.7439 1.1359 0.032 Uiso 1 1 calc R . .
C8 C 0.7025(3) 0.7987(2) 0.9050(4) 0.0182(10) Uani 1 1 d . . .
C9 C 0.7030(3) 0.8656(2) 0.9387(5) 0.0192(11) Uani 1 1 d . . .
C10 C 0.7168(3) 0.9111(2) 0.8548(5) 0.0257(12) Uani 1 1 d . . .
H10 H 0.7244 0.8997 0.7745 0.031 Uiso 1 1 calc R . .
C11 C 0.7195(3) 0.9728(2) 0.8874(6) 0.0368(15) Uani 1 1 d . . .
H11 H 0.7274 1.0040 0.8292 0.044 Uiso 1 1 calc R . .
C12 C 0.7106(4) 0.9894(2) 1.0045(6) 0.0425(17) Uani 1 1 d . . .
H12 H 0.7143 1.0318 1.0271 0.051 Uiso 1 1 calc R . .
C13 C 0.6962(3) 0.9442(3) 1.0901(6) 0.0389(15) Uani 1 1 d . . .
H13 H 0.6895 0.9557 1.1706 0.047 Uiso 1 1 calc R . .
C14 C 0.6916(3) 0.8821(2) 1.0562(5) 0.0287(13) Uani 1 1 d . . .
H14 H 0.6807 0.8511 1.1133 0.034 Uiso 1 1 calc R . .
C15 C 0.6093(3) 0.6719(2) 1.0005(5) 0.0253(11) Uani 1 1 d . . .
C16 C 0.6053(3) 0.6026(2) 0.9823(7) 0.0436(18) Uani 1 1 d U . .
C17 C 0.5987(4) 0.5637(3) 1.0815(9) 0.065(2) Uani 1 1 d U . .
H17 H 0.5970 0.5813 1.1586 0.078 Uiso 1 1 calc R . .
C18 C 0.5948(5) 0.4999(4) 1.0675(11) 0.092(3) Uani 1 1 d U . .
H18 H 0.5929 0.4728 1.1339 0.111 Uiso 1 1 calc R . .
C19 C 0.5936(6) 0.4772(4) 0.9537(12) 0.100(4) Uani 1 1 d U . .
H19 H 0.5866 0.4339 0.9426 0.120 Uiso 1 1 calc R . .
C20 C 0.6022(5) 0.5140(4) 0.8554(11) 0.094(3) Uani 1 1 d U . .
H20 H 0.6044 0.4961 0.7786 0.113 Uiso 1 1 calc R . .
C21 C 0.6077(4) 0.5787(3) 0.8704(8) 0.062(2) Uani 1 1 d U . .
H21 H 0.6130 0.6054 0.8039 0.075 Uiso 1 1 calc R . .
C22 C 1.0000 0.5000 -0.0445(9) 0.048(3) Uani 1 2 d S . .
H22A H 0.9718 0.5357 -0.0734 0.072 Uiso 0.50 1 calc PR . .
H22B H 0.9777 0.4614 -0.0734 0.072 Uiso 0.50 1 calc PR . .
H22C H 1.0504 0.5029 -0.0734 0.072 Uiso 0.50 1 calc PR . .
Pt1B Pt 0.936148(9) 0.672684(7) 0.713040(17) 0.01373(4) Uani 1 1 d . . .
Cl1B Cl 0.98867(7) 0.66649(5) 0.89610(11) 0.0206(2) Uani 1 1 d . . .
Cl2B Cl 0.83029(6) 0.62578(4) 0.78075(12) 0.0195(2) Uani 1 1 d . . .
O1B O 1.12722(19) 0.73186(14) 0.5311(3) 0.0195(8) Uani 1 1 d . . .
N1B N 0.8955(2) 0.67471(17) 0.5519(4) 0.0182(8) Uani 1 1 d . . .
N2B N 1.0262(2) 0.71593(17) 0.6508(4) 0.0158(8) Uani 1 1 d . . .
H2M H 1.0313 0.7559 0.6542 0.024 Uiso 1 1 d R . .
N3B N 1.1164(2) 0.79747(16) 0.5613(4) 0.0186(9) Uani 1 1 d . A .
N4B N 1.2025(2) 0.80821(18) 0.4088(4) 0.0222(9) Uani 1 1 d . A .
H4K H 1.2276 0.8348 0.3674 0.033 Uiso 1 1 d R . .
H4L H 1.2153 0.7689 0.4105 0.033 Uiso 1 1 d R . .
C1B C 0.8749(3) 0.6750(2) 0.4572(4) 0.0182(10) Uani 1 1 d . . .
C2B C 0.8497(3) 0.6723(2) 0.3369(4) 0.0196(10) Uani 1 1 d . . .
C3B C 0.8872(3) 0.6361(2) 0.2550(5) 0.0259(12) Uani 1 1 d . . .
H3B H 0.9295 0.6133 0.2779 0.031 Uiso 1 1 calc R . .
C4B C 0.8621(3) 0.6337(2) 0.1395(5) 0.0285(12) Uani 1 1 d . . .
H4B H 0.8876 0.6095 0.0823 0.034 Uiso 1 1 calc R . .
C5B C 0.8003(3) 0.6663(2) 0.1071(5) 0.0295(12) Uani 1 1 d . . .
H5B H 0.7829 0.6638 0.0281 0.035 Uiso 1 1 calc R . .
C6B C 0.7635(3) 0.7024(2) 0.1886(5) 0.0281(12) Uani 1 1 d . . .
H6B H 0.7212 0.7247 0.1646 0.034 Uiso 1 1 calc R . .
C7B C 0.7872(3) 0.7067(2) 0.3047(5) 0.0249(12) Uani 1 1 d . . .
H7B H 0.7622 0.7319 0.3606 0.030 Uiso 1 1 calc R . .
C8B C 1.0765(3) 0.6953(2) 0.5836(4) 0.0194(10) Uani 1 1 d . . .
C9B C 1.0859(3) 0.6285(2) 0.5525(5) 0.0220(11) Uani 1 1 d . . .
C10B C 1.0824(3) 0.5840(2) 0.6430(5) 0.0219(11) Uani 1 1 d . . .
H10B H 1.0747 0.5963 0.7228 0.026 Uiso 1 1 calc R . .
C11B C 1.0905(3) 0.5218(2) 0.6139(5) 0.0296(13) Uani 1 1 d . . .
H11B H 1.0904 0.4912 0.6746 0.035 Uiso 1 1 calc R . .
C12B C 1.0988(4) 0.5040(3) 0.4978(6) 0.0414(16) Uani 1 1 d . . .
H12B H 1.1031 0.4611 0.4790 0.050 Uiso 1 1 calc R . .
C13B C 1.1008(4) 0.5475(3) 0.4085(6) 0.0439(17) Uani 1 1 d . . .
H13B H 1.1054 0.5344 0.3285 0.053 Uiso 1 1 calc R . .
C14B C 1.0959(3) 0.6108(2) 0.4355(6) 0.0342(14) Uani 1 1 d . . .
H14B H 1.0994 0.6412 0.3748 0.041 Uiso 1 1 calc R . .
C15B C 1.1584(3) 0.8303(2) 0.4925(4) 0.0170(9) Uani 1 1 d . . .
C16B C 1.1569(6) 0.8977(2) 0.5143(8) 0.0364(18) Uani 0.472(10) 1 d PG A 1
C17B C 1.1937(6) 0.9382(3) 0.4392(7) 0.0364(18) Uani 0.472(10) 1 d PG A 1
H17B H 1.2180 0.9226 0.3711 0.044 Uiso 0.472(10) 1 calc PR A 1
C18B C 1.1950(6) 1.0015(3) 0.4638(8) 0.0364(18) Uani 0.472(10) 1 d PG A 1
H18B H 1.2201 1.0292 0.4124 0.044 Uiso 0.472(10) 1 calc PR A 1
C19B C 1.1594(5) 1.0244(2) 0.5634(8) 0.0364(18) Uani 0.472(10) 1 d PG A 1
H19B H 1.1602 1.0676 0.5802 0.044 Uiso 0.472(10) 1 calc PR A 1
C20B C 1.1225(6) 0.9839(3) 0.6385(7) 0.0364(18) Uani 0.472(10) 1 d PG A 1
H20B H 1.0982 0.9995 0.7066 0.044 Uiso 0.472(10) 1 calc PR A 1
C21B C 1.1213(6) 0.9206(3) 0.6140(8) 0.0364(18) Uani 0.472(10) 1 d PG A 1
H21B H 1.0961 0.8929 0.6653 0.044 Uiso 0.472(10) 1 calc PR A 1
C16C C 1.1533(4) 0.9002(2) 0.5100(7) 0.0243(14) Uani 0.528(10) 1 d PG A 2
C17C C 1.2145(3) 0.9378(3) 0.4957(7) 0.0243(14) Uani 0.528(10) 1 d PG A 2
H17C H 1.2596 0.9201 0.4706 0.029 Uiso 0.528(10) 1 calc PR A 2
C18C C 1.2098(3) 1.0012(3) 0.5180(7) 0.0243(14) Uani 0.528(10) 1 d PG A 2
H18C H 1.2516 1.0269 0.5082 0.029 Uiso 0.528(10) 1 calc PR A 2
C19C C 1.1438(3) 1.02702(19) 0.5546(6) 0.0243(14) Uani 0.528(10) 1 d PG A 2
H19C H 1.1406 1.0704 0.5698 0.029 Uiso 0.528(10) 1 calc PR A 2
C20C C 1.0826(3) 0.9894(3) 0.5689(7) 0.0243(14) Uani 0.528(10) 1 d PG A 2
H20C H 1.0376 1.0071 0.5939 0.029 Uiso 0.528(10) 1 calc PR A 2
C21C C 1.0873(3) 0.9260(2) 0.5466(7) 0.0243(14) Uani 0.528(10) 1 d PG A 2
H21C H 1.0455 0.9003 0.5564 0.029 Uiso 0.528(10) 1 calc PR A 2

loop_
_atom_site_aniso_label
_atom_site_aniso_U_11
_atom_site_aniso_U_22
_atom_site_aniso_U_33
_atom_site_aniso_U_23
_atom_site_aniso_U_13
_atom_site_aniso_U_12
Pt1 0.01479(8) 0.01151(7) 0.01474(9) 0.00073(7) 0.00082(8) -0.00019(6)
Cl1 0.0248(6) 0.0227(6) 0.0177(6) 0.0031(5) -0.0045(5) -0.0075(5)
Cl2 0.0153(5) 0.0162(4) 0.0193(6) 0.0025(5) 0.0009(5) 0.0001(3)
O1 0.0187(19) 0.0128(14) 0.030(2) -0.0004(13) 0.0075(16) -0.0027(13)
O2 0.169(8) 0.170(8) 0.085(6) 0.072(5) 0.063(6) 0.103(7)
N1 0.016(2) 0.0171(18) 0.019(2) 0.0014(16) 0.0003(17) 0.0010(15)
N2 0.015(2) 0.0122(17) 0.017(2) -0.0014(15) 0.0054(17) -0.0007(14)
N3 0.025(2) 0.0124(18) 0.035(3) -0.0041(16) 0.005(2) -0.0012(17)
N4 0.023(2) 0.0180(18) 0.032(3) 0.0074(17) 0.010(2) 0.0013(17)
N5 0.098(9) 0.100(9) 0.047(6) 0.000 0.000 0.082(7)
C1 0.014(2) 0.017(2) 0.025(3) -0.0006(19) 0.004(2) -0.0015(18)
C2 0.027(3) 0.018(2) 0.018(3) 0.0013(18) 0.000(2) -0.0067(19)
C3 0.022(3) 0.027(2) 0.041(4) -0.003(2) 0.005(3) 0.004(2)
C4 0.046(4) 0.039(3) 0.020(3) -0.009(2) 0.009(3) -0.008(3)
C5 0.046(4) 0.041(3) 0.015(3) 0.003(2) -0.007(3) -0.012(3)
C6 0.037(3) 0.032(3) 0.035(4) 0.009(2) -0.009(3) 0.001(2)
C7 0.025(3) 0.030(3) 0.024(3) -0.001(2) 0.001(2) -0.004(2)
C8 0.016(2) 0.020(2) 0.019(3) 0.0046(19) 0.000(2) -0.0013(18)
C9 0.017(3) 0.015(2) 0.025(3) -0.0004(19) 0.003(2) 0.0017(18)
C10 0.023(3) 0.017(2) 0.037(3) 0.001(2) 0.008(2) 0.001(2)
C11 0.040(4) 0.021(3) 0.049(4) -0.001(2) 0.020(3) 0.001(2)
C12 0.050(4) 0.017(3) 0.060(5) -0.012(3) 0.016(3) -0.008(3)
C13 0.045(4) 0.034(3) 0.038(4) -0.014(3) 0.012(3) -0.005(3)
C14 0.027(3) 0.024(3) 0.034(4) -0.001(2) 0.010(3) 0.000(2)
C15 0.021(3) 0.020(2) 0.035(3) 0.002(2) 0.005(2) 0.000(2)
C16 0.033(3) 0.020(3) 0.078(5) -0.002(3) 0.029(3) -0.003(2)
C17 0.054(4) 0.032(3) 0.109(6) 0.019(4) 0.049(4) 0.010(3)
C18 0.091(6) 0.039(4) 0.148(8) 0.014(5) 0.073(6) 0.012(4)
C19 0.096(6) 0.038(4) 0.165(8) -0.005(5) 0.064(6) -0.010(4)
C20 0.087(6) 0.062(5) 0.134(7) -0.050(5) 0.051(6) -0.007(4)
C21 0.052(4) 0.039(3) 0.096(6) -0.030(4) 0.033(4) -0.013(3)
C22 0.070(7) 0.034(5) 0.040(6) 0.000 0.000 -0.001(5)
Pt1B 0.01624(8) 0.01078(7) 0.01418(9) 0.00031(7) 0.00041(8) -0.00048(6)
Cl1B 0.0256(6) 0.0200(5) 0.0163(6) 0.0023(4) -0.0037(5) -0.0013(5)
Cl2B 0.0195(6) 0.0189(4) 0.0203(6) 0.0022(5) 0.0008(5) -0.0035(4)
O1B 0.0213(18) 0.0122(15) 0.025(2) 0.0001(13) 0.0059(15) 0.0001(13)
N1B 0.019(2) 0.0127(17) 0.023(2) 0.0016(16) 0.0000(17) 0.0000(15)
N2B 0.018(2) 0.0123(17) 0.017(2) -0.0006(15) 0.0033(17) -0.0025(15)
N3B 0.020(2) 0.0104(18) 0.025(2) -0.0022(16) 0.0038(18) 0.0006(15)
N4B 0.024(2) 0.0143(18) 0.029(2) 0.0019(17) 0.0084(19) 0.0018(17)
C1B 0.017(2) 0.017(2) 0.020(3) 0.0011(19) 0.001(2) -0.0034(18)
C2B 0.022(3) 0.019(2) 0.018(2) 0.0046(18) -0.001(2) -0.008(2)
C3B 0.033(3) 0.024(2) 0.020(3) 0.0007(19) -0.001(2) 0.002(2)
C4B 0.034(3) 0.027(3) 0.025(3) -0.003(2) 0.004(2) -0.001(2)
C5B 0.038(3) 0.028(3) 0.023(3) 0.007(2) -0.007(2) -0.006(2)
C6B 0.026(3) 0.035(3) 0.023(3) 0.006(2) -0.006(2) -0.007(2)
C7B 0.028(3) 0.024(2) 0.023(3) 0.001(2) 0.002(2) -0.003(2)
C8B 0.027(3) 0.012(2) 0.019(3) 0.0018(18) -0.001(2) -0.0002(19)
C9B 0.022(3) 0.014(2) 0.030(3) -0.001(2) 0.006(2) 0.0021(18)
C10B 0.023(3) 0.017(2) 0.026(3) 0.0001(19) 0.001(2) 0.0023(18)
C11B 0.034(3) 0.019(2) 0.036(4) 0.002(2) 0.003(3) 0.000(2)
C12B 0.059(4) 0.018(3) 0.047(4) -0.005(3) 0.000(3) 0.003(3)
C13B 0.073(5) 0.027(3) 0.031(4) -0.008(3) 0.003(3) 0.006(3)
C14B 0.052(4) 0.015(2) 0.035(4) -0.001(2) 0.008(3) 0.003(2)
C15B 0.016(2) 0.017(2) 0.018(2) -0.0006(18) -0.002(2) 0.000(2)
C16B 0.052(4) 0.015(2) 0.042(4) -0.003(2) 0.014(3) -0.004(2)
C17B 0.052(4) 0.015(2) 0.042(4) -0.003(2) 0.014(3) -0.004(2)
C18B 0.052(4) 0.015(2) 0.042(4) -0.003(2) 0.014(3) -0.004(2)
C19B 0.052(4) 0.015(2) 0.042(4) -0.003(2) 0.014(3) -0.004(2)
C20B 0.052(4) 0.015(2) 0.042(4) -0.003(2) 0.014(3) -0.004(2)
C21B 0.052(4) 0.015(2) 0.042(4) -0.003(2) 0.014(3) -0.004(2)
C16C 0.027(3) 0.016(2) 0.030(3) -0.0009(16) 0.004(2) -0.0019(17)
C17C 0.027(3) 0.016(2) 0.030(3) -0.0009(16) 0.004(2) -0.0019(17)
C18C 0.027(3) 0.016(2) 0.030(3) -0.0009(16) 0.004(2) -0.0019(17)
C19C 0.027(3) 0.016(2) 0.030(3) -0.0009(16) 0.004(2) -0.0019(17)
C20C 0.027(3) 0.016(2) 0.030(3) -0.0009(16) 0.004(2) -0.0019(17)
C21C 0.027(3) 0.016(2) 0.030(3) -0.0009(16) 0.004(2) -0.0019(17)

loop_
_atom_type_symbol
_atom_type_description
_atom_type_scat_dispersion_real
_atom_type_scat_dispersion_imag
_atom_type_scat_source
C C 0.0033 0.0016 'International Tables Vol C Tables 4.2.6.8 and 6.1.1.4'
H H 0.0000 0.0000 'International Tables Vol C Tables 4.2.6.8 and 6.1.1.4'
N N 0.0061 0.0033 'International Tables Vol C Tables 4.2.6.8 and 6.1.1.4'
O O 0.0106 0.0060 'International Tables Vol C Tables 4.2.6.8 and 6.1.1.4'
Cl Cl 0.1484 0.1585 'International Tables Vol C Tables 4.2.6.8 and 6.1.1.4'
Pt Pt -1.7033 8.3905 'International Tables Vol C Tables 4.2.6.8 and 6.1.1.4'

loop_
_geom_angle_atom_site_label_1
_geom_angle_atom_site_label_2
_geom_angle_atom_site_label_3
_geom_angle
_geom_angle_site_symmetry_1
N1 Pt1 N2 88.06(16) .
N1 Pt1 Cl1 177.34(12) .
N2 Pt1 Cl1 89.99(12) .
N1 Pt1 Cl2 90.03(12) .
N2 Pt1 Cl2 177.80(12) .
Cl1 Pt1 Cl2 91.89(4) .
C8 O1 N3 110.5(3) .
C1 N1 Pt1 175.5(4) .
C8 N2 Pt1 127.2(3) .
C8 N2 H2N 105.6 .
Pt1 N2 H2N 125.6 .
C15 N3 O1 106.4(4) .
C15 N4 H4N 115.6 .
C15 N4 H4M 123.8 .
H4N N4 H4M 116.6 .
O2 N5 O2 125.4(13) 2_765
O2 N5 C22 117.3(7) 2_765
O2 N5 C22 117.3(7) .
N1 C1 C2 175.4(5) .
C7 C2 C3 121.0(5) .
C7 C2 C1 121.4(5) .
C3 C2 C1 117.6(5) .
C4 C3 C2 118.5(5) .
C4 C3 H3 120.8 .
C2 C3 H3 120.8 .
C5 C4 C3 120.6(5) .
C5 C4 H4 119.7 .
C3 C4 H4 119.7 .
C4 C5 C6 120.6(5) .
C4 C5 H5 119.7 .
C6 C5 H5 119.7 .
C5 C6 C7 120.7(5) .
C5 C6 H6 119.6 .
C7 C6 H6 119.6 .
C2 C7 C6 118.6(5) .
C2 C7 H7 120.7 .
C6 C7 H7 120.7 .
N2 C8 O1 123.0(4) .
N2 C8 C9 124.5(4) .
O1 C8 C9 112.5(4) .
C10 C9 C14 120.0(4) .
C10 C9 C8 120.6(5) .
C14 C9 C8 119.4(4) .
C11 C10 C9 120.2(5) .
C11 C10 H10 119.9 .
C9 C10 H10 119.9 .
C10 C11 C12 120.0(5) .
C10 C11 H11 120.0 .
C12 C11 H11 120.0 .
C11 C12 C13 120.4(5) .
C11 C12 H12 119.8 .
C13 C12 H12 119.8 .
C14 C13 C12 119.3(6) .
C14 C13 H13 120.4 .
C12 C13 H13 120.4 .
C9 C14 C13 120.0(5) .
C9 C14 H14 120.0 .
C13 C14 H14 120.0 .
N3 C15 N4 128.0(5) .
N3 C15 C16 114.3(5) .
N4 C15 C16 117.7(5) .
C21 C16 C17 121.2(6) .
C21 C16 C15 119.8(6) .
C17 C16 C15 119.0(7) .
C18 C17 C16 120.3(9) .
C18 C17 H17 119.9 .
C16 C17 H17 119.9 .
C19 C18 C17 117.3(9) .
C19 C18 H18 121.3 .
C17 C18 H18 121.3 .
C20 C19 C18 123.4(8) .
C20 C19 H19 118.3 .
C18 C19 H19 118.3 .
C19 C20 C21 118.7(9) .
C19 C20 H20 120.6 .
C21 C20 H20 120.6 .
C16 C21 C20 118.8(9) .
C16 C21 H21 120.6 .
C20 C21 H21 120.6 .
N5 C22 H22A 109.5 .
N5 C22 H22B 109.5 .
H22A C22 H22B 109.5 .
N5 C22 H22C 109.5 .
H22A C22 H22C 109.5 .
H22B C22 H22C 109.5 .
N1B Pt1B N2B 88.55(16) .
N1B Pt1B Cl1B 176.59(12) .
N2B Pt1B Cl1B 90.00(12) .
N1B Pt1B Cl2B 90.01(12) .
N2B Pt1B Cl2B 177.87(11) .
Cl1B Pt1B Cl2B 91.52(5) .
C8B O1B N3B 111.4(3) .
C1B N1B Pt1B 177.0(4) .
C8B N2B Pt1B 129.6(3) .
C8B N2B H2M 107.1 .
Pt1B N2B H2M 122.1 .
C15B N3B O1B 107.7(4) .
C15B N4B H4K 117.8 .
C15B N4B H4L 119.4 .
H4K N4B H4L 120.4 .
N1B C1B C2B 177.3(5) .
C3B C2B C7B 121.5(5) .
C3B C2B C1B 119.6(5) .
C7B C2B C1B 118.9(4) .
C4B C3B C2B 119.0(5) .
C4B C3B H3B 120.5 .
C2B C3B H3B 120.5 .
C5B C4B C3B 120.2(5) .
C5B C4B H4B 119.9 .
C3B C4B H4B 119.9 .
C6B C5B C4B 120.6(5) .
C6B C5B H5B 119.7 .
C4B C5B H5B 119.7 .
C5B C6B C7B 121.1(5) .
C5B C6B H6B 119.4 .
C7B C6B H6B 119.4 .
C6B C7B C2B 117.6(5) .
C6B C7B H7B 121.2 .
C2B C7B H7B 121.2 .
N2B C8B O1B 123.6(4) .
N2B C8B C9B 124.1(4) .
O1B C8B C9B 112.2(4) .
C14B C9B C10B 120.9(4) .
C14B C9B C8B 120.4(5) .
C10B C9B C8B 118.7(5) .
C11B C10B C9B 118.8(5) .
C11B C10B H10B 120.6 .
C9B C10B H10B 120.6 .
C12B C11B C10B 120.5(5) .
C12B C11B H11B 119.8 .
C10B C11B H11B 119.8 .
C11B C12B C13B 120.9(5) .
C11B C12B H12B 119.5 .
C13B C12B H12B 119.5 .
C12B C13B C14B 119.9(6) .
C12B C13B H13B 120.0 .
C14B C13B H13B 120.0 .
C9B C14B C13B 119.0(5) .
C9B C14B H14B 120.5 .
C13B C14B H14B 120.5 .
N3B C15B N4B 126.1(4) .
N3B C15B C16B 115.1(5) .
N4B C15B C16B 118.9(5) .
N3B C15B C16C 115.0(4) .
N4B C15B C16C 118.9(5) .
C16B C15B C16C 3.3(6) .
C17B C16B C21B 120.0 .
C17B C16B C15B 120.4(5) .
C21B C16B C15B 119.5(5) .
C18B C17B C16B 120.0 .
C18B C17B H17B 120.0 .
C16B C17B H17B 120.0 .
C19B C18B C17B 120.0 .
C19B C18B H18B 120.0 .
C17B C18B H18B 120.0 .
C18B C19B C20B 120.0 .
C18B C19B H19B 120.0 .
C20B C19B H19B 120.0 .
C19B C20B C21B 120.0 .
C19B C20B H20B 120.0 .
C21B C20B H20B 120.0 .
C20B C21B C16B 120.0 .
C20B C21B H21B 120.0 .
C16B C21B H21B 120.0 .
C17C C16C C21C 120.0 .
C17C C16C C15B 120.7(4) .
C21C C16C C15B 119.2(4) .
C16C C17C C18C 120.0 .
C16C C17C H17C 120.0 .
C18C C17C H17C 120.0 .
C17C C18C C19C 120.0 .
C17C C18C H18C 120.0 .
C19C C18C H18C 120.0 .
C18C C19C C20C 120.0 .
C18C C19C H19C 120.0 .
C20C C19C H19C 120.0 .
C21C C20C C19C 120.0 .
C21C C20C H20C 120.0 .
C19C C20C H20C 120.0 .
C20C C21C C16C 120.0 .
C20C C21C H21C 120.0 .
C16C C21C H21C 120.0 .

loop_
_geom_bond_atom_site_label_1
_geom_bond_atom_site_label_2
_geom_bond_distance
_geom_bond_site_symmetry_2
_geom_bond_publ_flag
Pt1 N1 1.954(4) . yes
Pt1 N2 2.011(4) . yes
Pt1 Cl1 2.2862(12) . yes
Pt1 Cl2 2.3040(10) . yes
O1 C8 1.345(5) . ?
O1 N3 1.477(5) . ?
O2 N5 1.236(8) . ?
N1 C1 1.136(6) . ?
N2 C8 1.277(6) . ?
N2 H2N 0.8517 . ?
N3 C15 1.291(6) . ?
N4 C15 1.330(7) . ?
N4 H4N 0.8874 . ?
N4 H4M 0.8834 . ?
N5 O2 1.236(8) 2_765 ?
N5 C22 1.463(14) . ?
C1 C2 1.439(7) . ?
C2 C7 1.380(7) . ?
C2 C3 1.414(7) . ?
C3 C4 1.376(8) . ?
C3 H3 0.9500 . ?
C4 C5 1.368(8) . ?
C4 H4 0.9500 . ?
C5 C6 1.376(8) . ?
C5 H5 0.9500 . ?
C6 C7 1.384(8) . ?
C6 H6 0.9500 . ?
C7 H7 0.9500 . ?
C8 C9 1.488(6) . ?
C9 C10 1.385(7) . ?
C9 C14 1.390(8) . ?
C10 C11 1.379(7) . ?
C10 H10 0.9500 . ?
C11 C12 1.380(9) . ?
C11 H11 0.9500 . ?
C12 C13 1.396(9) . ?
C12 H12 0.9500 . ?
C13 C14 1.391(7) . ?
C13 H13 0.9500 . ?
C14 H14 0.9500 . ?
C15 C16 1.506(7) . ?
C16 C21 1.366(11) . ?
C16 C17 1.403(10) . ?
C17 C18 1.383(10) . ?
C17 H17 0.9500 . ?
C18 C19 1.375(15) . ?
C18 H18 0.9500 . ?
C19 C20 1.373(14) . ?
C19 H19 0.9500 . ?
C20 C21 1.405(10) . ?
C20 H20 0.9500 . ?
C21 H21 0.9500 . ?
C22 H22A 0.9800 . ?
C22 H22B 0.9800 . ?
C22 H22C 0.9800 . ?
Pt1B N1B 1.967(4) . ?
Pt1B N2B 2.017(4) . ?
Pt1B Cl1B 2.2843(12) . ?
Pt1B Cl2B 2.3121(11) . ?
O1B C8B 1.353(6) . ?
O1B N3B 1.465(5) . ?
N1B C1B 1.135(6) . ?
N2B C8B 1.272(6) . ?
N2B H2M 0.8666 . ?
N3B C15B 1.301(6) . ?
N4B C15B 1.331(6) . ?
N4B H4K 0.8701 . ?
N4B H4L 0.8762 . ?
C1B C2B 1.436(7) . ?
C2B C3B 1.390(7) . ?
C2B C7B 1.409(7) . ?
C3B C4B 1.384(8) . ?
C3B H3B 0.9500 . ?
C4B C5B 1.380(8) . ?
C4B H4B 0.9500 . ?
C5B C6B 1.379(8) . ?
C5B H5B 0.9500 . ?
C6B C7B 1.385(7) . ?
C6B H6B 0.9500 . ?
C7B H7B 0.9500 . ?
C8B C9B 1.489(6) . ?
C9B C14B 1.388(8) . ?
C9B C10B 1.402(7) . ?
C10B C11B 1.385(6) . ?
C10B H10B 0.9500 . ?
C11B C12B 1.374(8) . ?
C11B H11B 0.9500 . ?
C12B C13B 1.376(9) . ?
C12B H12B 0.9500 . ?
C13B C14B 1.399(7) . ?
C13B H13B 0.9500 . ?
C14B H14B 0.9500 . ?
C15B C16B 1.471(6) . ?
C15B C16C 1.518(6) . ?
C16B C17B 1.3900 . ?
C16B C21B 1.3900 . ?
C17B C18B 1.3900 . ?
C17B H17B 0.9500 . ?
C18B C19B 1.3900 . ?
C18B H18B 0.9500 . ?
C19B C20B 1.3900 . ?
C19B H19B 0.9500 . ?
C20B C21B 1.3900 . ?
C20B H20B 0.9500 . ?
C21B H21B 0.9500 . ?
C16C C17C 1.3900 . ?
C16C C21C 1.3900 . ?
C17C C18C 1.3900 . ?
C17C H17C 0.9500 . ?
C18C C19C 1.3900 . ?
C18C H18C 0.9500 . ?
C19C C20C 1.3900 . ?
C19C H19C 0.9500 . ?
C20C C21C 1.3900 . ?
C20C H20C 0.9500 . ?
C21C H21C 0.9500 . ?

loop_
_geom_hbond_atom_site_label_D
_geom_hbond_atom_site_label_H
_geom_hbond_atom_site_label_A
_geom_hbond_distance_DH
_geom_hbond_distance_HA
_geom_hbond_distance_DA
_geom_hbond_angle_DHA
_geom_hbond_site_symmetry_A
_geom_hbond_publ_flag
N2 H2N N3 0.85 2.02 2.578(6) 122.0 . yes
N2 H2N Cl2B 0.85 2.95 3.556(4) 129.8 . yes
N2B H2M N3B 0.87 2.08 2.610(5) 119.1 . yes
N2B H2M Cl2 0.87 2.67 3.361(4) 137.9 . yes
N4 H4N Cl2 0.89 2.51 3.319(4) 151.5 3_467 yes
N4 H4M Cl1B 0.88 2.46 3.311(4) 162.3 3_467 yes
N4B H4K Cl2B 0.87 2.65 3.472(4) 157.2 3_566 yes
N4B H4L Cl1 0.88 2.36 3.194(4) 158.9 3_566 yes
